data_2232276
loop_
_publ_author_name
'Zhang, Yan-Fei'
'Zhao, Pei-Hua'
'Liu, Jun-Jie'
'Zhao, Gui-Zhe'

_publ_section_title
;
 Diphenyl chlorothiophosphonate
;
_journal_coeditor_code HB6430
_journal_issue 11
_journal_name_full 'Acta Crystallographica Section E'
_journal_page_first o2861
_journal_paper_doi 10.1107/S160053681104030X
_journal_volume 67
_journal_year 2011
_chemical_formula_iupac 'C12 H10 Cl O2 P S'
_chemical_formula_moiety 'C12 H10 Cl O2 P S'
_chemical_formula_sum 'C12 H10 Cl O2 P S'
_chemical_formula_weight 284.68
_chemical_name_systematic
;
Diphenyl chlorothiophosphonate
;
_space_group_IT_number 31
_symmetry_cell_setting orthorhombic
_symmetry_space_group_name_Hall 'P 2ac -2'
_symmetry_space_group_name_H-M 'P m n 21'
_atom_sites_solution_hydrogens geom
_atom_sites_solution_primary direct
_atom_sites_solution_secondary difmap
_cell_angle_alpha 90.00
_cell_angle_beta 90.00
_cell_angle_gamma 90.00
_cell_formula_units_Z 2
_cell_length_a 14.9779(18)
_cell_length_b 7.3709(10)
_cell_length_c 5.8157(10)
_cell_measurement_reflns_used 2338
_cell_measurement_temperature 113(2)
_cell_measurement_theta_max 28.0
_cell_measurement_theta_min 2.7
_cell_volume 642.06(16)
_computing_cell_refinement 'CrystalClear (Rigaku/MSC, 2005)'
_computing_data_collection 'CrystalClear (Rigaku/MSC, 2005)'
_computing_data_reduction 'CrystalClear (Rigaku/MSC, 2005)'
_computing_molecular_graphics 'SHELXTL (Sheldrick, 2008)'
_computing_publication_material 'CrystalStructure (Rigaku/MSC, 2005)'
_computing_structure_refinement 'SHELXL97 (Sheldrick, 2008)'
_computing_structure_solution 'SHELXS97 (Sheldrick, 2008)'
_diffrn_ambient_temperature 113(2)
_diffrn_detector_area_resol_mean 14.22
_diffrn_measured_fraction_theta_full 0.998
_diffrn_measured_fraction_theta_max 0.998
_diffrn_measurement_device_type 'Rigaku Saturn724 CCD'
_diffrn_measurement_method '\w and \f'
_diffrn_radiation_monochromator multilayer
_diffrn_radiation_source 'rotating anode'
_diffrn_radiation_type MoK\a
_diffrn_radiation_wavelength 0.71073
_diffrn_reflns_av_R_equivalents 0.0456
_diffrn_reflns_av_sigmaI/netI 0.0537
_diffrn_reflns_limit_h_max 19
_diffrn_reflns_limit_h_min -18
_diffrn_reflns_limit_k_max 9
_diffrn_reflns_limit_k_min -9
_diffrn_reflns_limit_l_max 7
_diffrn_reflns_limit_l_min -7
_diffrn_reflns_number 6462
_diffrn_reflns_theta_full 27.94
_diffrn_reflns_theta_max 27.94
_diffrn_reflns_theta_min 2.72
_diffrn_standards_decay_% 0
_diffrn_standards_interval_count 0
_diffrn_standards_interval_time 0
_diffrn_standards_number 0
_exptl_absorpt_coefficient_mu 0.570
_exptl_absorpt_correction_T_max 0.9144
_exptl_absorpt_correction_T_min 0.8660
_exptl_absorpt_correction_type multi-scan
_exptl_absorpt_process_details '(CrystalClear; Rigaku/MSC, 2005)'
_exptl_crystal_colour Colorless
_exptl_crystal_density_diffrn 1.473
_exptl_crystal_density_method 'not measured'
_exptl_crystal_description Prism
_exptl_crystal_F_000 292
_exptl_crystal_size_max 0.26
_exptl_crystal_size_mid 0.20
_exptl_crystal_size_min 0.16
_refine_diff_density_max 0.332
_refine_diff_density_min -0.278
_refine_ls_abs_structure_details 'Flack (1983), <b>716 Friedel pairs</b>'
_refine_ls_abs_structure_Flack -0.25(7)
_refine_ls_extinction_coef 0.034(2)
_refine_ls_extinction_expression Fc^*^=kFc[1+0.001xFc^2^\l^3^/sin(2\q)]^-1/4^
_refine_ls_extinction_method 'SHELXL97 (Sheldrick, 2008)'
_refine_ls_goodness_of_fit_ref 1.012
_refine_ls_hydrogen_treatment constr
_refine_ls_matrix_type full
_refine_ls_number_parameters 83
_refine_ls_number_reflns 1590
_refine_ls_number_restraints 1
_refine_ls_restrained_S_all 1.011
_refine_ls_R_factor_all 0.0290
_refine_ls_R_factor_gt 0.0260
_refine_ls_shift/su_max 0.002
_refine_ls_shift/su_mean 0.000
_refine_ls_structure_factor_coef Fsqd
_refine_ls_weighting_details 'calc w=1/[\s^2^(Fo^2^)+(0.0202P)^2^] where P=(Fo^2^+2Fc^2^)/3'
_refine_ls_weighting_scheme calc
_refine_ls_wR_factor_gt 0.0586
_refine_ls_wR_factor_ref 0.0594
_reflns_number_gt 1422
_reflns_number_total 1590
_reflns_threshold_expression I>2\s(I)
_cod_data_source_file hb6430.cif
_cod_data_source_block I
_cod_database_code 2232276
_cod_database_fobs_code 2232276

loop_
_symmetry_equiv_pos_as_xyz
'x, y, z'
'-x+1/2, -y, z+1/2'
'x+1/2, -y, z+1/2'
'-x, y, z'

loop_
_atom_site_type_symbol
_atom_site_label
_atom_site_fract_x
_atom_site_fract_y
_atom_site_fract_z
_atom_site_U_iso_or_equiv
_atom_site_adp_type
_atom_site_calc_flag
_atom_site_refinement_flags
_atom_site_occupancy
_atom_site_symmetry_multiplicity
P P1 0.0000 0.74395(10) 0.33956(11) 0.01650(17) Uani d S 1 2
Cl Cl1 0.0000 0.78689(13) 0.00139(10) 0.0391(3) Uani d S 1 2
S S1 0.0000 0.49265(10) 0.42063(18) 0.0294(2) Uani d S 1 2
O O1 0.07867(7) 0.86334(15) 0.4369(2) 0.0162(3) Uani d . 1 1
C C1 0.16873(10) 0.8018(2) 0.4313(4) 0.0137(4) Uani d . 1 1
C C2 0.20060(11) 0.7047(2) 0.6162(3) 0.0166(4) Uani d . 1 1
H H2 0.1623 0.6729 0.7400 0.020 Uiso calc R 1 1
C C3 0.29001(12) 0.6542(3) 0.6177(3) 0.0196(4) Uani d . 1 1
H H3 0.3137 0.5884 0.7442 0.024 Uiso calc R 1 1
C C4 0.34463(11) 0.7004(2) 0.4335(4) 0.0191(4) Uani d . 1 1
H H4 0.4056 0.6646 0.4337 0.023 Uiso calc R 1 1
C C5 0.31099(12) 0.7976(3) 0.2507(3) 0.0203(5) Uani d . 1 1
H H5 0.3491 0.8291 0.1264 0.024 Uiso calc R 1 1
C C6 0.22133(11) 0.8504(2) 0.2460(3) 0.0166(4) Uani d . 1 1
H H6 0.1975 0.9170 0.1204 0.020 Uiso calc R 1 1

loop_
_atom_site_aniso_label
_atom_site_aniso_U_11
_atom_site_aniso_U_22
_atom_site_aniso_U_33
_atom_site_aniso_U_12
_atom_site_aniso_U_13
_atom_site_aniso_U_23
P1 0.0102(3) 0.0226(4) 0.0167(4) 0.000 0.000 -0.0060(3)
Cl1 0.0210(4) 0.0820(7) 0.0144(4) 0.000 0.000 -0.0040(4)
S1 0.0152(3) 0.0179(3) 0.0549(5) 0.000 0.000 -0.0040(4)
O1 0.0084(6) 0.0174(7) 0.0228(7) -0.0005(5) -0.0024(5) -0.0040(6)
C1 0.0078(8) 0.0143(9) 0.0188(9) -0.0010(7) -0.0003(8) -0.0051(8)
C2 0.0150(9) 0.0197(12) 0.0151(11) -0.0015(8) 0.0002(7) 0.0007(8)
C3 0.0181(9) 0.0188(11) 0.0219(11) 0.0012(8) -0.0054(8) 0.0023(9)
C4 0.0125(9) 0.0180(9) 0.0267(11) 0.0020(7) -0.0026(8) -0.0029(9)
C5 0.0137(10) 0.0216(11) 0.0255(11) -0.0039(8) 0.0076(7) -0.0015(8)
C6 0.0162(10) 0.0163(10) 0.0174(10) -0.0016(8) -0.0050(7) 0.0021(8)

loop_
_atom_type_symbol
_atom_type_description
_atom_type_scat_dispersion_real
_atom_type_scat_dispersion_imag
_atom_type_scat_source
C C 0.0033 0.0016 'International Tables Vol C Tables 4.2.6.8 and 6.1.1.4'
H H 0.0000 0.0000 'International Tables Vol C Tables 4.2.6.8 and 6.1.1.4'
O O 0.0106 0.0060 'International Tables Vol C Tables 4.2.6.8 and 6.1.1.4'
P P 0.1023 0.0942 'International Tables Vol C Tables 4.2.6.8 and 6.1.1.4'
S S 0.1246 0.1234 'International Tables Vol C Tables 4.2.6.8 and 6.1.1.4'
Cl Cl 0.1484 0.1585 'International Tables Vol C Tables 4.2.6.8 and 6.1.1.4'

loop_
_geom_angle_atom_site_label_1
_geom_angle_atom_site_label_2
_geom_angle_atom_site_label_3
_geom_angle_site_symmetry_1
_geom_angle
O1 P1 O1 4 96.79(9)
O1 P1 S1 4 116.91(6)
O1 P1 S1 . 116.91(6)
O1 P1 Cl1 4 105.42(6)
O1 P1 Cl1 . 105.42(6)
S1 P1 Cl1 . 113.42(6)
C1 O1 P1 . 121.50(11)
C2 C1 C6 . 123.07(15)
C2 C1 O1 . 118.43(16)
C6 C1 O1 . 118.41(17)
C1 C2 C3 . 118.56(16)
C1 C2 H2 . 120.7
C3 C2 H2 . 120.7
C2 C3 C4 . 119.77(17)
C2 C3 H3 . 120.1
C4 C3 H3 . 120.1
C5 C4 C3 . 120.46(16)
C5 C4 H4 . 119.8
C3 C4 H4 . 119.8
C4 C5 C6 . 120.71(18)
C4 C5 H5 . 119.6
C6 C5 H5 . 119.6
C1 C6 C5 . 117.43(17)
C1 C6 H6 . 121.3
C5 C6 H6 . 121.3

loop_
_geom_bond_atom_site_label_1
_geom_bond_atom_site_label_2
_geom_bond_site_symmetry_2
_geom_bond_distance
P1 O1 4 1.5758(12)
P1 O1 . 1.5758(12)
P1 S1 . 1.9114(11)
P1 Cl1 . 1.9920(9)
O1 C1 . 1.4234(17)
C1 C2 . 1.377(3)
C1 C6 . 1.382(3)
C2 C3 . 1.390(2)
C2 H2 . 0.9500
C3 C4 . 1.390(3)
C3 H3 . 0.9500
C4 C5 . 1.378(3)
C4 H4 . 0.9500
C5 C6 . 1.398(2)
C5 H5 . 0.9500
C6 H6 . 0.9500

loop_
_geom_torsion_atom_site_label_1
_geom_torsion_atom_site_label_2
_geom_torsion_atom_site_label_3
_geom_torsion_atom_site_label_4
_geom_torsion_site_symmetry_1
_geom_torsion
O1 P1 O1 C1 4 169.66(11)
S1 P1 O1 C1 . 44.80(16)
Cl1 P1 O1 C1 . -82.25(14)
P1 O1 C1 C2 . -90.03(19)
P1 O1 C1 C6 . 93.23(17)
C6 C1 C2 C3 . 0.5(3)
O1 C1 C2 C3 . -176.05(16)
C1 C2 C3 C4 . -0.7(3)
C2 C3 C4 C5 . 0.7(3)
C3 C4 C5 C6 . -0.5(3)
C2 C1 C6 C5 . -0.3(3)
O1 C1 C6 C5 . 176.31(15)
C4 C5 C6 C1 . 0.2(3)
